data_7236735
loop_
_publ_author_name
'Yang, Yan'
'Chen, Lian'
'Jiang, Feilong'
'Wan, Xiuyan'
'Yu, Muxin'
'Cao, Zhen'
'Jing, Tan'
'Hong, Maochun'

_publ_section_title
;
 Fabricating a super stable luminescent chemosensor with
 multi-stimuli-response to metal ions and small organic molecules through
 turn-on and turn-off effects
;
_journal_issue 18
_journal_name_full 'Journal of Materials Chemistry C'
_journal_page_first 4511
_journal_paper_doi 10.1039/C7TC00508C
_journal_volume 5
_journal_year 2017
_chemical_formula_sum 'C21 H11 N O9 Tb'
_chemical_formula_weight 580.23
_space_group_IT_number 15
_space_group_name_Hall '-C 2yc'
_space_group_name_H-M_alt 'C 1 2/c 1'
_symmetry_cell_setting monoclinic
_symmetry_space_group_name_H-M 'C 1 2/c 1'
_atom_sites_solution_hydrogens geom
_atom_sites_solution_primary direct
_atom_sites_solution_secondary difmap
_audit_creation_method SHELXL-97
_audit_update_record
;
2016-05-23 deposited with the CCDC.
2017-04-10 downloaded from the CCDC.
;
_cell_angle_alpha 90.00
_cell_angle_beta 97.186(2)
_cell_angle_gamma 90.00
_cell_formula_units_Z 8
_cell_length_a 19.6084(4)
_cell_length_b 11.9016(3)
_cell_length_c 21.9364(5)
_cell_measurement_reflns_used 4289
_cell_measurement_temperature 100
_cell_measurement_theta_max 73.0320
_cell_measurement_theta_min 4.0510
_cell_volume 5079.1(2)
_computing_structure_refinement 'SHELXL-97 (Sheldrick, 1997)'
_computing_structure_solution 'SHELXS-97 (Sheldrick, 1990)'
_diffrn_ambient_temperature 100
_diffrn_detector_area_resol_mean 10.5594
_diffrn_measured_fraction_theta_full 0.966
_diffrn_measured_fraction_theta_max 0.966
_diffrn_measurement_device_type 'SuperNova, Dual, Cu at zero, Atlas'
_diffrn_measurement_method '\w scans'
_diffrn_radiation_monochromator graphite
_diffrn_radiation_source 'sealed X-ray tube'
_diffrn_radiation_type CuK\a
_diffrn_radiation_wavelength 1.54184
_diffrn_reflns_av_R_equivalents 0.0000
_diffrn_reflns_av_sigmaI/netI 0.0409
_diffrn_reflns_limit_h_max 23
_diffrn_reflns_limit_h_min -24
_diffrn_reflns_limit_k_max 14
_diffrn_reflns_limit_k_min 0
_diffrn_reflns_limit_l_max 27
_diffrn_reflns_limit_l_min 0
_diffrn_reflns_number 4915
_diffrn_reflns_theta_full 73.16
_diffrn_reflns_theta_max 73.16
_diffrn_reflns_theta_min 4.06
_exptl_absorpt_coefficient_mu 14.098
_exptl_absorpt_correction_T_max 1.00000
_exptl_absorpt_correction_T_min 0.46129
_exptl_absorpt_correction_type multi-scan
_exptl_crystal_colour colourless
_exptl_crystal_density_diffrn 1.518
_exptl_crystal_density_method 'not measured'
_exptl_crystal_description block
_exptl_crystal_F_000 2248
_exptl_crystal_size_max 0.2
_exptl_crystal_size_mid 0.15
_exptl_crystal_size_min 0.15
_platon_squeeze_details
;
;
_refine_diff_density_max 1.117
_refine_diff_density_min -0.890
_refine_diff_density_rms 0.098
_refine_ls_extinction_method none
_refine_ls_goodness_of_fit_ref 0.980
_refine_ls_hydrogen_treatment mixed
_refine_ls_matrix_type full
_refine_ls_number_parameters 275
_refine_ls_number_reflns 4915
_refine_ls_number_restraints 0
_refine_ls_restrained_S_all 0.980
_refine_ls_R_factor_all 0.0328
_refine_ls_R_factor_gt 0.0291
_refine_ls_shift/su_max 0.002
_refine_ls_shift/su_mean 0.000
_refine_ls_structure_factor_coef Fsqd
_refine_ls_weighting_details 'calc w=1/[\s^2^(Fo^2^)+(0.0446P)^2^+0.0000P] where P=(Fo^2^+2Fc^2^)/3'
_refine_ls_weighting_scheme calc
_refine_ls_wR_factor_gt 0.0733
_refine_ls_wR_factor_ref 0.0748
_reflns_number_gt 4309
_reflns_number_total 4915
_reflns_threshold_expression >2sigma(I)
_cod_data_source_file c7tc00508c2.cif
_cod_data_source_block 4
_cod_database_code 7236735

loop_
_symmetry_equiv_pos_as_xyz
'x, y, z'
'-x, y, -z+1/2'
'x+1/2, y+1/2, z'
'-x+1/2, y+1/2, -z+1/2'
'-x, -y, -z'
'x, -y, z-1/2'
'-x+1/2, -y+1/2, -z'
'x+1/2, -y+1/2, z-1/2'

loop_
_atom_site_label
_atom_site_type_symbol
_atom_site_fract_x
_atom_site_fract_y
_atom_site_fract_z
_atom_site_U_iso_or_equiv
_atom_site_adp_type
_atom_site_occupancy
_atom_site_symmetry_multiplicity
_atom_site_calc_flag
_atom_site_refinement_flags
Tb1 Tb 0.830757(8) 0.330838(14) 0.474263(7) 0.00868(7) Uani 1 1 d .
O8 O 0.80021(11) 0.15739(17) 0.51471(9) 0.0121(4) Uani 1 1 d .
O2 O 0.67796(11) 0.13537(18) 0.41949(9) 0.0115(4) Uani 1 1 d .
O7 O 0.74268(11) 0.00212(19) 0.52434(10) 0.0184(5) Uani 1 1 d .
O1 O 0.76697(11) 0.23539(19) 0.39205(9) 0.0143(4) Uani 1 1 d .
C4 C 0.66408(17) 0.1744(3) 0.21109(14) 0.0152(6) Uani 1 1 d .
H4 H 0.6505 0.2299 0.1808 0.018 Uiso 1 1 calc R
O9 O 0.89518(6) 0.50763(9) 0.51326(5) 0.0200(5) Uani 1 1 d .
H9A H 0.9292 0.4908 0.5413 0.030 Uiso 1 1 d R
H9B H 0.9118 0.5420 0.4832 0.030 Uiso 1 1 d R
O5 O 1.05228(6) -0.28004(9) 0.47769(6) 0.0195(5) Uani 1 1 d R
O6 O 1.08600(7) -0.21778(9) 0.57034(6) 0.0224(5) Uani 1 1 d R
C1 C 0.71848(7) 0.16747(9) 0.38192(7) 0.0129(6) Uani 1 1 d R
O3 O 0.59540(7) 0.09071(9) 0.09798(6) 0.0186(5) Uani 1 1 d R
C10 C 0.68855(6) -0.18282(9) 0.34566(5) 0.0194(7) Uani 1 1 d R
H10 H 0.6493 -0.1962 0.3166 0.023 Uiso 1 1 calc R
C15 C 0.92061(17) -0.1760(3) 0.47762(14) 0.0145(6) Uani 1 1 d .
H15 H 0.9225 -0.2364 0.4496 0.017 Uiso 1 1 calc R
O4 O 0.65282(14) -0.0704(2) 0.11425(10) 0.0228(5) Uani 1 1 d .
C13 C 0.80073(16) -0.1364(3) 0.42918(13) 0.0131(6) Uani 1 1 d .
C8 C 0.70080(15) 0.0109(3) 0.30168(13) 0.0129(6) Uani 1 1 d .
C2 C 0.70320(16) 0.1253(3) 0.31697(13) 0.0131(6) Uani 1 1 d .
C16 C 0.97711(16) -0.1535(3) 0.52218(14) 0.0133(6) Uani 1 1 d .
N1 N 0.77696(14) -0.0549(2) 0.38954(12) 0.0146(5) Uani 1 1 d .
C20 C 0.86133(16) -0.0176(3) 0.51470(14) 0.0130(6) Uani 1 1 d .
C9 C 0.72289(17) -0.0779(3) 0.34791(13) 0.0144(6) Uani 1 1 d .
C17 C 1.04178(17) -0.2221(3) 0.52357(14) 0.0152(6) Uani 1 1 d .
C19 C 0.91787(17) 0.0045(3) 0.55822(14) 0.0168(6) Uani 1 1 d .
H19 H 0.9171 0.0671 0.5850 0.020 Uiso 1 1 calc R
C18 C 0.97525(18) -0.0647(3) 0.56244(15) 0.0192(7) Uani 1 1 d .
H18 H 1.0131 -0.0510 0.5930 0.023 Uiso 1 1 calc R
C6 C 0.63489(16) 0.0242(3) 0.13103(13) 0.0138(6) Uani 1 1 d .
C7 C 0.68047(16) -0.0192(3) 0.24021(14) 0.0140(6) Uani 1 1 d .
H7 H 0.6803 -0.0963 0.2290 0.017 Uiso 1 1 calc R
C21 C 0.79766(17) 0.0515(3) 0.51725(13) 0.0142(6) Uani 1 1 d .
C14 C 0.86182(16) -0.1092(3) 0.47482(14) 0.0145(6) Uani 1 1 d .
C3 C 0.68729(17) 0.2061(3) 0.27073(14) 0.0164(6) Uani 1 1 d .
H3 H 0.6925 0.2836 0.2806 0.020 Uiso 1 1 calc R
C5 C 0.66058(16) 0.0605(3) 0.19545(14) 0.0144(6) Uani 1 1 d .
C12 C 0.77108(17) -0.2436(3) 0.42885(14) 0.0165(6) Uani 1 1 d .
H12 H 0.7898 -0.3000 0.4567 0.020 Uiso 1 1 calc R
C11 C 0.71372(18) -0.2651(3) 0.38688(15) 0.0200(7) Uani 1 1 d .
H11 H 0.6917 -0.3363 0.3865 0.024 Uiso 1 1 calc R

loop_
_atom_site_aniso_label
_atom_site_aniso_U_11
_atom_site_aniso_U_22
_atom_site_aniso_U_33
_atom_site_aniso_U_23
_atom_site_aniso_U_13
_atom_site_aniso_U_12
Tb1 0.00972(10) 0.00653(10) 0.00955(10) 0.00029(6) 0.00030(6) 0.00173(6)
O8 0.0170(11) 0.0041(10) 0.0151(10) -0.0011(8) 0.0021(8) 0.0025(8)
O2 0.0124(10) 0.0099(10) 0.0129(10) -0.0005(8) 0.0038(8) -0.0001(8)
O7 0.0161(11) 0.0099(10) 0.0298(12) 0.0036(9) 0.0055(9) 0.0038(9)
O1 0.0162(11) 0.0134(11) 0.0128(9) -0.0022(8) 0.0003(8) -0.0059(8)
C4 0.0181(16) 0.0132(16) 0.0143(14) 0.0006(12) 0.0019(12) -0.0027(12)
O9 0.0254(13) 0.0163(12) 0.0171(10) 0.0036(9) -0.0024(9) -0.0063(10)
O5 0.0159(12) 0.0200(12) 0.0220(11) -0.0059(10) 0.0005(9) 0.0043(9)
O6 0.0162(12) 0.0326(14) 0.0176(11) -0.0039(10) -0.0015(9) 0.0124(10)
C1 0.0205(16) 0.0048(14) 0.0130(14) 0.0011(11) 0.0011(12) 0.0003(11)
O3 0.0248(13) 0.0155(11) 0.0148(10) -0.0010(9) -0.0002(9) 0.0047(9)
C10 0.0233(17) 0.0148(16) 0.0195(15) 0.0019(12) 0.0003(13) -0.0046(13)
C15 0.0169(16) 0.0111(15) 0.0155(14) -0.0006(11) 0.0024(12) 0.0029(11)
O4 0.0381(15) 0.0198(12) 0.0096(10) -0.0028(9) -0.0013(9) 0.0084(10)
C13 0.0159(15) 0.0124(15) 0.0114(13) -0.0012(11) 0.0034(11) 0.0022(12)
C8 0.0121(14) 0.0143(15) 0.0122(13) 0.0003(12) 0.0011(11) 0.0009(11)
C2 0.0130(15) 0.0162(15) 0.0095(13) -0.0027(12) -0.0004(11) -0.0027(11)
C16 0.0116(15) 0.0107(14) 0.0175(14) 0.0055(12) 0.0016(11) 0.0054(11)
N1 0.0166(13) 0.0096(13) 0.0172(12) -0.0013(10) 0.0006(10) 0.0027(10)
C20 0.0125(15) 0.0087(14) 0.0180(14) 0.0024(11) 0.0028(11) 0.0047(11)
C9 0.0177(15) 0.0124(15) 0.0130(13) -0.0020(12) 0.0011(11) 0.0018(12)
C17 0.0185(16) 0.0120(15) 0.0152(14) 0.0034(12) 0.0023(12) 0.0015(12)
C19 0.0197(16) 0.0107(15) 0.0201(14) -0.0030(12) 0.0025(12) -0.0003(12)
C18 0.0200(17) 0.0195(17) 0.0179(15) -0.0004(13) 0.0008(12) 0.0025(13)
C6 0.0155(15) 0.0136(15) 0.0124(13) 0.0002(11) 0.0017(11) -0.0012(11)
C7 0.0163(15) 0.0102(15) 0.0155(14) -0.0008(11) 0.0022(11) 0.0003(11)
C21 0.0192(16) 0.0114(15) 0.0117(13) 0.0019(11) 0.0001(11) 0.0046(12)
C14 0.0143(15) 0.0133(15) 0.0163(14) 0.0054(12) 0.0029(12) 0.0024(12)
C3 0.0195(16) 0.0124(15) 0.0171(15) -0.0004(12) 0.0014(12) -0.0047(12)
C5 0.0157(15) 0.0128(15) 0.0151(14) -0.0010(12) 0.0033(12) -0.0009(11)
C12 0.0206(17) 0.0134(15) 0.0156(14) 0.0015(12) 0.0032(12) 0.0041(12)
C11 0.0195(17) 0.0146(16) 0.0252(16) 0.0029(13) -0.0003(13) -0.0033(12)

loop_
_atom_type_symbol
_atom_type_description
_atom_type_scat_dispersion_real
_atom_type_scat_dispersion_imag
_atom_type_scat_source
C C 0.0181 0.0091 'International Tables Vol C Tables 4.2.6.8 and 6.1.1.4'
H H 0.0000 0.0000 'International Tables Vol C Tables 4.2.6.8 and 6.1.1.4'
N N 0.0311 0.0180 'International Tables Vol C Tables 4.2.6.8 and 6.1.1.4'
Tb Tb -9.1472 9.1891 'International Tables Vol C Tables 4.2.6.8 and 6.1.1.4'
O O 0.0492 0.0322 'International Tables Vol C Tables 4.2.6.8 and 6.1.1.4'

loop_
_geom_angle_atom_site_label_1
_geom_angle_atom_site_label_2
_geom_angle_atom_site_label_3
_geom_angle
_geom_angle_site_symmetry_1
_geom_angle_site_symmetry_3
O4 Tb1 O8 145.69(8) 4_655 .
O4 Tb1 O1 73.74(8) 4_655 .
O8 Tb1 O1 74.32(7) . .
O4 Tb1 O2 139.69(8) 4_655 7_656
O8 Tb1 O2 74.19(7) . 7_656
O1 Tb1 O2 137.02(7) . 7_656
O4 Tb1 O6 76.83(7) 4_655 5_756
O8 Tb1 O6 83.15(6) . 5_756
O1 Tb1 O6 75.05(6) . 5_756
O2 Tb1 O6 128.51(6) 7_656 5_756
O4 Tb1 O7 75.18(9) 4_655 7_656
O8 Tb1 O7 121.85(7) . 7_656
O1 Tb1 O7 98.28(8) . 7_656
O2 Tb1 O7 74.83(7) 7_656 7_656
O6 Tb1 O7 151.98(6) 5_756 7_656
O4 Tb1 O5 105.13(7) 4_655 5_756
O8 Tb1 O5 83.75(6) . 5_756
O1 Tb1 O5 125.68(6) . 5_756
O2 Tb1 O5 78.56(6) 7_656 5_756
O6 Tb1 O5 53.1 5_756 5_756
O7 Tb1 O5 134.85(6) 7_656 5_756
O4 Tb1 O9 75.43(6) 4_655 .
O8 Tb1 O9 137.47(6) . .
O1 Tb1 O9 148.18(6) . .
O2 Tb1 O9 68.08(6) 7_656 .
O6 Tb1 O9 105.34(3) 5_756 .
O7 Tb1 O9 66.05(6) 7_656 .
O5 Tb1 O9 70.41(4) 5_756 .
O4 Tb1 O8 106.89(8) 4_655 7_656
O8 Tb1 O8 73.31(8) . 7_656
O1 Tb1 O8 70.29(7) . 7_656
O2 Tb1 O8 73.14(7) 7_656 7_656
O6 Tb1 O8 142.12(5) 5_756 7_656
O7 Tb1 O8 51.04(7) 7_656 7_656
O5 Tb1 O8 147.38(6) 5_756 7_656
O9 Tb1 O8 112.12(5) . 7_656
O4 Tb1 C17 91.78(9) 4_655 5_756
O8 Tb1 C17 81.80(8) . 5_756
O1 Tb1 C17 100.19(8) . 5_756
O2 Tb1 C17 103.46(8) 7_656 5_756
O6 Tb1 C17 26.53(7) 5_756 5_756
O7 Tb1 C17 153.37(9) 7_656 5_756
O5 Tb1 C17 26.59(7) 5_756 5_756
O9 Tb1 C17 88.40(7) . 5_756
O8 Tb1 C17 154.89(8) 7_656 5_756
O4 Tb1 C21 91.23(9) 4_655 7_656
O8 Tb1 C21 97.77(8) . 7_656
O1 Tb1 C21 84.27(8) . 7_656
O2 Tb1 C21 71.86(8) 7_656 7_656
O6 Tb1 C21 158.28(7) 5_756 7_656
O7 Tb1 C21 25.30(9) 7_656 7_656
O5 Tb1 C21 148.62(7) 5_756 7_656
O9 Tb1 C21 88.72(7) . 7_656
O8 Tb1 C21 25.75(8) 7_656 7_656
C17 Tb1 C21 175.18(9) 5_756 7_656
O4 Tb1 Tb1 132.68(6) 4_655 7_656
O8 Tb1 Tb1 38.88(5) . 7_656
O1 Tb1 Tb1 67.63(5) . 7_656
O2 Tb1 Tb1 69.46(5) 7_656 7_656
O6 Tb1 Tb1 116.54(3) 5_756 7_656
O7 Tb1 Tb1 84.23(5) 7_656 7_656
O5 Tb1 Tb1 119.19(3) 5_756 7_656
O9 Tb1 Tb1 132.98(2) . 7_656
O8 Tb1 Tb1 34.43(4) 7_656 7_656
C17 Tb1 Tb1 120.61(6) 5_756 7_656
C21 Tb1 Tb1 59.30(6) 7_656 7_656
C21 O8 Tb1 154.9(2) . .
C21 O8 Tb1 90.26(19) . 7_656
Tb1 O8 Tb1 106.69(8) . 7_656
C1 O2 Tb1 134.98(14) . 7_656
C21 O7 Tb1 97.87(19) . 7_656
C1 O1 Tb1 140.33(15) . .
C3 C4 C5 119.8(3) . .
C17 O5 Tb1 91.65(16) . 5_756
C17 O6 Tb1 94.51(16) . 5_756
O1 C1 O2 127.09(17) . .
O1 C1 C2 116.24(19) . .
O2 C1 C2 116.51(17) . .
C11 C10 C9 118.2(2) . .
C14 C15 C16 119.7(3) . .
C6 O4 Tb1 140.8(2) . 4_645
N1 C13 C12 122.9(3) . .
N1 C13 C14 117.4(3) . .
C12 C13 C14 119.8(3) . .
C7 C8 C2 118.3(3) . .
C7 C8 C9 119.7(3) . .
C2 C8 C9 121.9(3) . .
C8 C2 C3 119.6(3) . .
C8 C2 C1 123.2(2) . .
C3 C2 C1 117.1(3) . .
C18 C16 C15 120.5(3) . .
C18 C16 C17 119.5(3) . .
C15 C16 C17 119.9(3) . .
C9 N1 C13 118.3(3) . .
C14 C20 C19 120.6(3) . .
C14 C20 C21 121.4(3) . .
C19 C20 C21 117.7(3) . .
N1 C9 C10 122.5(3) . .
N1 C9 C8 117.2(3) . .
C10 C9 C8 120.3(3) . .
O5 C17 O6 120.6(3) . .
O5 C17 C16 120.2(3) . .
O6 C17 C16 119.1(3) . .
O5 C17 Tb1 61.76(14) . 5_756
O6 C17 Tb1 58.96(14) . 5_756
C16 C17 Tb1 174.6(2) . 5_756
C18 C19 C20 120.1(3) . .
C16 C18 C19 119.8(3) . .
O4 C6 O3 124.6(3) . .
O4 C6 C5 117.6(3) . .
O3 C6 C5 117.8(3) . .
C5 C7 C8 121.8(3) . .
O7 C21 O8 120.8(3) . .
O7 C21 C20 118.7(3) . .
O8 C21 C20 120.5(3) . .
O7 C21 Tb1 56.84(16) . 7_656
O8 C21 Tb1 63.99(17) . 7_656
C20 C21 Tb1 175.4(2) . 7_656
C15 C14 C20 119.1(3) . .
C15 C14 C13 119.6(3) . .
C20 C14 C13 121.3(3) . .
C4 C3 C2 120.9(3) . .
C7 C5 C4 119.3(3) . .
C7 C5 C6 120.0(3) . .
C4 C5 C6 120.7(3) . .
C11 C12 C13 118.3(3) . .
C10 C11 C12 119.8(3) . .

loop_
_geom_bond_atom_site_label_1
_geom_bond_atom_site_label_2
_geom_bond_distance
_geom_bond_site_symmetry_2
Tb1 O4 2.326(2) 4_655
Tb1 O8 2.354(2) .
Tb1 O1 2.354(2) .
Tb1 O2 2.392(2) 7_656
Tb1 O6 2.4149(10) 5_756
Tb1 O7 2.457(2) 7_656
Tb1 O5 2.4763(11) 5_756
Tb1 O9 2.5465(11) .
Tb1 O8 2.613(2) 7_656
Tb1 C17 2.810(3) 5_756
Tb1 C21 2.908(3) 7_656
Tb1 Tb1 3.9878(3) 7_656
O8 C21 1.263(4) .
O8 Tb1 2.613(2) 7_656
O2 C1 1.273(3) .
O2 Tb1 2.392(2) 7_656
O7 C21 1.254(4) .
O7 Tb1 2.457(2) 7_656
O1 C1 1.247(2) .
C4 C3 1.383(4) .
C4 C5 1.398(4) .
O5 C17 1.258(3) .
O5 Tb1 2.4763(11) 5_756
O6 C17 1.259(3) .
O6 Tb1 2.4149(14) 5_756
C1 C2 1.505(3) .
O3 C6 1.270(3) .
C10 C11 1.382(4) .
C10 C9 1.416(3) .
C15 C14 1.395(4) .
C15 C16 1.408(5) .
O4 C6 1.248(4) .
O4 Tb1 2.326(2) 4_645
C13 N1 1.346(4) .
C13 C12 1.402(5) .
C13 C14 1.497(5) .
C8 C7 1.404(4) .
C8 C2 1.402(4) .
C8 C9 1.491(4) .
C2 C3 1.404(5) .
C16 C18 1.380(5) .
C16 C17 1.506(4) .
N1 C9 1.338(4) .
C20 C14 1.398(4) .
C20 C19 1.395(5) .
C20 C21 1.502(4) .
C17 Tb1 2.810(3) 5_756
C19 C18 1.388(5) .
C6 C5 1.503(4) .
C7 C5 1.386(4) .
C21 Tb1 2.908(3) 7_656
C12 C11 1.385(5) .

loop_
_platon_squeeze_void_nr
_platon_squeeze_void_average_x
_platon_squeeze_void_average_y
_platon_squeeze_void_average_z
_platon_squeeze_void_volume
_platon_squeeze_void_count_electrons
_platon_squeeze_void_content
1 0.000 -0.002 0.250 404 132 ' '
2 0.000 -0.048 0.750 404 132 ' '
3 0.500 -0.053 0.250 404 132 ' '
4 0.500 -0.030 0.750 404 132 ' '
